data_2235880
loop_
_publ_author_name
'Ooi, Chin Wei'
'Fun, Hoong-Kun'
'Quah, Ching Kheng'
'Sathishkumar, Murugan'
'Ponnuswamy, Alagusundaram'

_publ_section_title
;
 (<i>Z</i>)-3-Benzyl-2-[(2-phenylcyclohex-2-enyl)imino]-1,3-thiazolidin-4-one
;
_journal_coeditor_code IS5168
_journal_issue 8
_journal_name_full 'Acta Crystallographica Section E'
_journal_page_first o2563
_journal_page_last o2564
_journal_paper_doi 10.1107/S1600536812033211
_journal_volume 68
_journal_year 2012
_chemical_formula_iupac 'C22 H22 N2 O S'
_chemical_formula_moiety 'C22 H22 N2 O S'
_chemical_formula_sum 'C22 H22 N2 O S'
_chemical_formula_weight 362.48
_chemical_name_systematic
;
(<i>Z</i>)-3-Benzyl-2-[(2-phenylcyclohex-2-enyl)imino]-1,3-thiazolidin-4-one
;
_space_group_IT_number 14
_symmetry_cell_setting monoclinic
_symmetry_space_group_name_Hall '-P 2ybc'
_symmetry_space_group_name_H-M 'P 1 21/c 1'
_atom_sites_solution_hydrogens geom
_atom_sites_solution_primary direct
_atom_sites_solution_secondary difmap
_audit_creation_method SHELXL-97
_cell_angle_alpha 90.00
_cell_angle_beta 118.4760(10)
_cell_angle_gamma 90.00
_cell_formula_units_Z 4
_cell_length_a 12.8400(2)
_cell_length_b 8.92610(10)
_cell_length_c 17.9634(3)
_cell_measurement_reflns_used 6720
_cell_measurement_temperature 100.0(10)
_cell_measurement_theta_max 32.73
_cell_measurement_theta_min 2.62
_cell_volume 1809.72(5)
_computing_cell_refinement 'SAINT (Bruker, 2009)'
_computing_data_collection 'APEX2 (Bruker, 2009)'
_computing_data_reduction 'SAINT (Bruker, 2009)'
_computing_molecular_graphics 'SHELXTL (Sheldrick, 2008)'
_computing_publication_material
;
SHELXTL (Sheldrick, 2008) and PLATON (Spek, 2009)
;
_computing_structure_refinement 'SHELXTL (Sheldrick, 2008)'
_computing_structure_solution 'SHELXTL (Sheldrick, 2008)'
_diffrn_ambient_temperature 100.0(10)
_diffrn_measured_fraction_theta_full 0.992
_diffrn_measured_fraction_theta_max 0.992
_diffrn_measurement_device_type
;
Bruker SMART APEXII CCD area-detector
;
_diffrn_measurement_method '\f and \w scans'
_diffrn_radiation_monochromator graphite
_diffrn_radiation_source 'fine-focus sealed tube'
_diffrn_radiation_type MoK\a
_diffrn_radiation_wavelength 0.71073
_diffrn_reflns_av_R_equivalents 0.0337
_diffrn_reflns_av_sigmaI/netI 0.0414
_diffrn_reflns_limit_h_max 19
_diffrn_reflns_limit_h_min -19
_diffrn_reflns_limit_k_max 13
_diffrn_reflns_limit_k_min -11
_diffrn_reflns_limit_l_max 27
_diffrn_reflns_limit_l_min -25
_diffrn_reflns_number 22263
_diffrn_reflns_theta_full 32.80
_diffrn_reflns_theta_max 32.80
_diffrn_reflns_theta_min 2.34
_diffrn_standards_number 0
_exptl_absorpt_coefficient_mu 0.192
_exptl_absorpt_correction_T_max 0.9602
_exptl_absorpt_correction_T_min 0.9291
_exptl_absorpt_correction_type multi-scan
_exptl_absorpt_process_details '(<i>SADABS</i>; Bruker, 2009)'
_exptl_crystal_colour colourless
_exptl_crystal_density_diffrn 1.330
_exptl_crystal_density_method 'not measured'
_exptl_crystal_description block
_exptl_crystal_F_000 768
_exptl_crystal_size_max 0.39
_exptl_crystal_size_mid 0.32
_exptl_crystal_size_min 0.21
_refine_diff_density_max 0.446
_refine_diff_density_min -0.292
_refine_ls_extinction_method none
_refine_ls_goodness_of_fit_ref 1.030
_refine_ls_hydrogen_treatment constr
_refine_ls_matrix_type full
_refine_ls_number_parameters 235
_refine_ls_number_reflns 6670
_refine_ls_number_restraints 0
_refine_ls_restrained_S_all 1.030
_refine_ls_R_factor_all 0.0682
_refine_ls_R_factor_gt 0.0452
_refine_ls_shift/su_max 0.000
_refine_ls_shift/su_mean 0.000
_refine_ls_structure_factor_coef Fsqd
_refine_ls_weighting_details 'calc w=1/[\s^2^(Fo^2^)+(0.0474P)^2^+0.6514P] where P=(Fo^2^+2Fc^2^)/3'
_refine_ls_weighting_scheme calc
_refine_ls_wR_factor_gt 0.1027
_refine_ls_wR_factor_ref 0.1151
_reflns_number_gt 4979
_reflns_number_total 6670
_reflns_threshold_expression I>2\s(I)
_cod_data_source_file is5168.cif
_cod_data_source_block I
_cod_original_sg_symbol_H-M 'P 21/c'
_cod_database_code 2235880
_cod_database_fobs_code 2235880

loop_
_symmetry_equiv_pos_as_xyz
'x, y, z'
'-x, y+1/2, -z+1/2'
'-x, -y, -z'
'x, -y-1/2, z-1/2'

loop_
_atom_site_type_symbol
_atom_site_label
_atom_site_fract_x
_atom_site_fract_y
_atom_site_fract_z
_atom_site_U_iso_or_equiv
_atom_site_adp_type
_atom_site_calc_flag
_atom_site_refinement_flags
_atom_site_occupancy
_atom_site_symmetry_multiplicity
S S1 0.36793(3) 0.30018(4) 0.40002(2) 0.02412(8) Uani d . 1 1
O O1 0.40661(8) 0.70672(11) 0.34194(6) 0.0271(2) Uani d . 1 1
N N1 0.16966(8) 0.40320(11) 0.40509(6) 0.01676(19) Uani d . 1 1
N N2 0.28594(8) 0.57353(12) 0.37911(6) 0.01740(19) Uani d . 1 1
C C1 0.27121(10) 0.31490(14) 0.59927(8) 0.0202(2) Uani d . 1 1
H H1A 0.3136 0.2657 0.5767 0.024 Uiso calc R 1 1
C C2 0.33166(11) 0.38392(16) 0.67770(8) 0.0246(3) Uani d . 1 1
H H2A 0.4139 0.3781 0.7078 0.030 Uiso calc R 1 1
C C3 0.27033(12) 0.46163(16) 0.71150(8) 0.0260(3) Uani d . 1 1
H H3A 0.3110 0.5091 0.7637 0.031 Uiso calc R 1 1
C C4 0.14737(12) 0.46752(16) 0.66629(8) 0.0251(3) Uani d . 1 1
H H4A 0.1056 0.5201 0.6883 0.030 Uiso calc R 1 1
C C5 0.08622(11) 0.39566(15) 0.58865(8) 0.0210(2) Uani d . 1 1
H H5A 0.0039 0.3991 0.5597 0.025 Uiso calc R 1 1
C C6 0.14702(10) 0.31810(13) 0.55349(7) 0.0171(2) Uani d . 1 1
C C7 0.08369(9) 0.24054(14) 0.47038(7) 0.0168(2) Uani d . 1 1
C C8 -0.01735(10) 0.16544(14) 0.44784(8) 0.0204(2) Uani d . 1 1
H H8A -0.0494 0.1678 0.4846 0.025 Uiso calc R 1 1
C C9 -0.08255(10) 0.07754(15) 0.36700(8) 0.0238(3) Uani d . 1 1
H H9A -0.1500 0.1351 0.3266 0.029 Uiso calc R 1 1
H H9B -0.1121 -0.0149 0.3784 0.029 Uiso calc R 1 1
C C10 -0.00165(11) 0.04137(15) 0.32905(8) 0.0238(3) Uani d . 1 1
H H10A 0.0564 -0.0330 0.3636 0.029 Uiso calc R 1 1
H H10B -0.0479 0.0007 0.2725 0.029 Uiso calc R 1 1
C C11 0.06081(11) 0.18384(15) 0.32531(8) 0.0215(2) Uani d . 1 1
H H11A 0.0021 0.2586 0.2922 0.026 Uiso calc R 1 1
H H11B 0.1076 0.1627 0.2972 0.026 Uiso calc R 1 1
C C12 0.14166(10) 0.24639(14) 0.41394(7) 0.0170(2) Uani d . 1 1
H H12A 0.2152 0.1882 0.4402 0.020 Uiso calc R 1 1
C C13 0.25958(9) 0.42884(13) 0.39558(7) 0.0165(2) Uani d . 1 1
C C14 0.43819(12) 0.44070(16) 0.36673(10) 0.0288(3) Uani d . 1 1
H H14A 0.5217 0.4477 0.4074 0.035 Uiso calc R 1 1
H H14B 0.4309 0.4142 0.3121 0.035 Uiso calc R 1 1
C C15 0.37776(10) 0.58888(15) 0.36075(8) 0.0212(2) Uani d . 1 1
C C16 0.21796(10) 0.70455(14) 0.38096(7) 0.0183(2) Uani d . 1 1
H H16A 0.1399 0.6726 0.3705 0.022 Uiso calc R 1 1
H H16B 0.2079 0.7734 0.3362 0.022 Uiso calc R 1 1
C C17 0.27962(9) 0.78435(13) 0.46541(7) 0.0172(2) Uani d . 1 1
C C18 0.34360(10) 0.91455(14) 0.47333(8) 0.0197(2) Uani d . 1 1
H H18A 0.3475 0.9524 0.4265 0.024 Uiso calc R 1 1
C C19 0.40185(10) 0.98879(15) 0.55063(8) 0.0226(2) Uani d . 1 1
H H19A 0.4447 1.0756 0.5555 0.027 Uiso calc R 1 1
C C20 0.39554(11) 0.93244(16) 0.62022(8) 0.0248(3) Uani d . 1 1
H H20A 0.4332 0.9827 0.6717 0.030 Uiso calc R 1 1
C C21 0.33340(11) 0.80141(16) 0.61358(8) 0.0249(3) Uani d . 1 1
H H21A 0.3307 0.7632 0.6608 0.030 Uiso calc R 1 1
C C22 0.27519(10) 0.72727(15) 0.53625(8) 0.0208(2) Uani d . 1 1
H H22A 0.2333 0.6397 0.5317 0.025 Uiso calc R 1 1

loop_
_atom_site_aniso_label
_atom_site_aniso_U_11
_atom_site_aniso_U_22
_atom_site_aniso_U_33
_atom_site_aniso_U_12
_atom_site_aniso_U_13
_atom_site_aniso_U_23
S1 0.02555(14) 0.01899(15) 0.03463(18) 0.00580(11) 0.01988(13) 0.00295(13)
O1 0.0295(4) 0.0247(5) 0.0331(5) -0.0013(4) 0.0198(4) 0.0046(4)
N1 0.0181(4) 0.0166(5) 0.0159(4) 0.0006(3) 0.0083(3) -0.0002(4)
N2 0.0179(4) 0.0166(5) 0.0192(5) 0.0021(3) 0.0101(3) 0.0010(4)
C1 0.0202(5) 0.0209(6) 0.0193(5) 0.0006(4) 0.0093(4) -0.0007(5)
C2 0.0244(5) 0.0275(7) 0.0197(6) -0.0027(5) 0.0086(4) -0.0002(5)
C3 0.0366(7) 0.0245(7) 0.0168(6) -0.0034(5) 0.0127(5) -0.0021(5)
C4 0.0372(7) 0.0233(6) 0.0209(6) 0.0042(5) 0.0188(5) 0.0016(5)
C5 0.0232(5) 0.0214(6) 0.0209(6) 0.0035(4) 0.0126(4) 0.0038(5)
C6 0.0191(5) 0.0165(5) 0.0166(5) 0.0010(4) 0.0093(4) 0.0022(4)
C7 0.0173(4) 0.0163(5) 0.0166(5) 0.0020(4) 0.0079(4) 0.0014(4)
C8 0.0196(5) 0.0208(6) 0.0205(6) 0.0004(4) 0.0091(4) 0.0020(5)
C9 0.0208(5) 0.0223(6) 0.0243(6) -0.0032(4) 0.0075(4) 0.0001(5)
C10 0.0241(5) 0.0188(6) 0.0233(6) -0.0003(4) 0.0070(4) -0.0040(5)
C11 0.0241(5) 0.0217(6) 0.0191(6) -0.0011(4) 0.0105(4) -0.0033(5)
C12 0.0178(4) 0.0157(5) 0.0181(5) 0.0009(4) 0.0090(4) -0.0004(4)
C13 0.0184(4) 0.0161(5) 0.0149(5) 0.0025(4) 0.0078(4) 0.0001(4)
C14 0.0308(6) 0.0245(7) 0.0426(8) 0.0042(5) 0.0269(6) 0.0031(6)
C15 0.0208(5) 0.0246(6) 0.0207(6) 0.0012(4) 0.0118(4) 0.0007(5)
C16 0.0168(4) 0.0169(5) 0.0190(5) 0.0029(4) 0.0069(4) 0.0012(4)
C17 0.0146(4) 0.0164(5) 0.0197(5) 0.0034(4) 0.0076(4) 0.0007(4)
C18 0.0198(5) 0.0166(6) 0.0226(6) 0.0021(4) 0.0101(4) 0.0017(4)
C19 0.0186(5) 0.0181(6) 0.0279(6) 0.0007(4) 0.0084(4) -0.0023(5)
C20 0.0231(5) 0.0249(7) 0.0204(6) 0.0067(5) 0.0055(4) -0.0032(5)
C21 0.0279(6) 0.0257(7) 0.0215(6) 0.0073(5) 0.0122(5) 0.0034(5)
C22 0.0208(5) 0.0197(6) 0.0234(6) 0.0023(4) 0.0118(4) 0.0014(5)

loop_
_atom_type_symbol
_atom_type_description
_atom_type_scat_dispersion_real
_atom_type_scat_dispersion_imag
_atom_type_scat_source
C C 0.0033 0.0016 'International Tables Vol C Tables 4.2.6.8 and 6.1.1.4'
H H 0.0000 0.0000 'International Tables Vol C Tables 4.2.6.8 and 6.1.1.4'
N N 0.0061 0.0033 'International Tables Vol C Tables 4.2.6.8 and 6.1.1.4'
O O 0.0106 0.0060 'International Tables Vol C Tables 4.2.6.8 and 6.1.1.4'
S S 0.1246 0.1234 'International Tables Vol C Tables 4.2.6.8 and 6.1.1.4'

loop_
_geom_angle_atom_site_label_1
_geom_angle_atom_site_label_2
_geom_angle_atom_site_label_3
_geom_angle
C13 S1 C14 92.31(6)
C13 N1 C12 118.15(10)
C15 N2 C13 117.62(10)
C15 N2 C16 120.86(10)
C13 N2 C16 121.51(9)
C2 C1 C6 121.02(12)
C2 C1 H1A 119.5
C6 C1 H1A 119.5
C1 C2 C3 120.45(12)
C1 C2 H2A 119.8
C3 C2 H2A 119.8
C2 C3 C4 119.12(12)
C2 C3 H3A 120.4
C4 C3 H3A 120.4
C5 C4 C3 120.67(12)
C5 C4 H4A 119.7
C3 C4 H4A 119.7
C4 C5 C6 120.79(11)
C4 C5 H5A 119.6
C6 C5 H5A 119.6
C5 C6 C1 117.92(11)
C5 C6 C7 121.86(10)
C1 C6 C7 120.22(11)
C8 C7 C6 121.55(11)
C8 C7 C12 121.86(11)
C6 C7 C12 116.55(10)
C7 C8 C9 124.42(12)
C7 C8 H8A 117.8
C9 C8 H8A 117.8
C8 C9 C10 110.96(10)
C8 C9 H9A 109.4
C10 C9 H9A 109.4
C8 C9 H9B 109.4
C10 C9 H9B 109.4
H9A C9 H9B 108.0
C11 C10 C9 109.18(11)
C11 C10 H10A 109.8
C9 C10 H10A 109.8
C11 C10 H10B 109.8
C9 C10 H10B 109.8
H10A C10 H10B 108.3
C10 C11 C12 111.64(10)
C10 C11 H11A 109.3
C12 C11 H11A 109.3
C10 C11 H11B 109.3
C12 C11 H11B 109.3
H11A C11 H11B 108.0
N1 C12 C7 109.12(10)
N1 C12 C11 108.27(10)
C7 C12 C11 112.11(9)
N1 C12 H12A 109.1
C7 C12 H12A 109.1
C11 C12 H12A 109.1
N1 C13 N2 121.50(10)
N1 C13 S1 128.48(10)
N2 C13 S1 110.02(8)
C15 C14 S1 108.11(9)
C15 C14 H14A 110.1
S1 C14 H14A 110.1
C15 C14 H14B 110.1
S1 C14 H14B 110.1
H14A C14 H14B 108.4
O1 C15 N2 124.27(12)
O1 C15 C14 124.27(11)
N2 C15 C14 111.46(11)
N2 C16 C17 111.40(9)
N2 C16 H16A 109.3
C17 C16 H16A 109.3
N2 C16 H16B 109.3
C17 C16 H16B 109.3
H16A C16 H16B 108.0
C18 C17 C22 119.36(11)
C18 C17 C16 119.80(11)
C22 C17 C16 120.83(11)
C17 C18 C19 120.68(12)
C17 C18 H18A 119.7
C19 C18 H18A 119.7
C20 C19 C18 119.52(12)
C20 C19 H19A 120.2
C18 C19 H19A 120.2
C19 C20 C21 120.45(12)
C19 C20 H20A 119.8
C21 C20 H20A 119.8
C20 C21 C22 119.96(13)
C20 C21 H21A 120.0
C22 C21 H21A 120.0
C21 C22 C17 120.02(12)
C21 C22 H22A 120.0
C17 C22 H22A 120.0

loop_
_geom_bond_atom_site_label_1
_geom_bond_atom_site_label_2
_geom_bond_distance
S1 C13 1.7762(12)
S1 C14 1.8054(14)
O1 C15 1.2153(16)
N1 C13 1.2660(15)
N1 C12 1.4724(16)
N2 C15 1.3742(15)
N2 C13 1.4020(16)
N2 C16 1.4691(15)
C1 C2 1.3872(17)
C1 C6 1.4033(16)
C1 H1A 0.9300
C2 C3 1.388(2)
C2 H2A 0.9300
C3 C4 1.3900(19)
C3 H3A 0.9300
C4 C5 1.3888(18)
C4 H4A 0.9300
C5 C6 1.3992(17)
C5 H5A 0.9300
C6 C7 1.4873(16)
C7 C8 1.3401(16)
C7 C12 1.5178(17)
C8 C9 1.5053(18)
C8 H8A 0.9300
C9 C10 1.5241(19)
C9 H9A 0.9700
C9 H9B 0.9700
C10 C11 1.5220(18)
C10 H10A 0.9700
C10 H10B 0.9700
C11 C12 1.5323(16)
C11 H11A 0.9700
C11 H11B 0.9700
C12 H12A 0.9800
C14 C15 1.5112(18)
C14 H14A 0.9700
C14 H14B 0.9700
C16 C17 1.5133(17)
C16 H16A 0.9700
C16 H16B 0.9700
C17 C18 1.3909(17)
C17 C22 1.3968(18)
C18 C19 1.3915(18)
C18 H18A 0.9300
C19 C20 1.385(2)
C19 H19A 0.9300
C20 C21 1.389(2)
C20 H20A 0.9300
C21 C22 1.3915(18)
C21 H21A 0.9300
C22 H22A 0.9300

loop_
_geom_hbond_atom_site_label_D
_geom_hbond_atom_site_label_H
_geom_hbond_atom_site_label_A
_geom_hbond_site_symmetry_A
_geom_hbond_distance_DH
_geom_hbond_distance_HA
_geom_hbond_distance_DA
_geom_hbond_angle_DHA
_geom_hbond_publ_flag
C22 H22A Cg1 1_555 0.93 2.97 3.7662(15) 143 yes

loop_
_geom_torsion_atom_site_label_1
_geom_torsion_atom_site_label_2
_geom_torsion_atom_site_label_3
_geom_torsion_atom_site_label_4
_geom_torsion
C6 C1 C2 C3 -1.9(2)
C1 C2 C3 C4 1.0(2)
C2 C3 C4 C5 0.6(2)
C3 C4 C5 C6 -1.2(2)
C4 C5 C6 C1 0.25(19)
C4 C5 C6 C7 -179.85(12)
C2 C1 C6 C5 1.27(19)
C2 C1 C6 C7 -178.63(12)
C5 C6 C7 C8 -39.26(18)
C1 C6 C7 C8 140.65(13)
C5 C6 C7 C12 142.81(12)
C1 C6 C7 C12 -37.29(16)
C6 C7 C8 C9 -176.52(11)
C12 C7 C8 C9 1.30(19)
C7 C8 C9 C10 18.81(18)
C8 C9 C10 C11 -49.49(14)
C9 C10 C11 C12 63.30(13)
C13 N1 C12 C7 148.59(10)
C13 N1 C12 C11 -89.14(12)
C8 C7 C12 N1 130.49(12)
C6 C7 C12 N1 -51.58(13)
C8 C7 C12 C11 10.56(16)
C6 C7 C12 C11 -171.51(10)
C10 C11 C12 N1 -163.06(10)
C10 C11 C12 C7 -42.63(14)
C12 N1 C13 N2 174.16(10)
C12 N1 C13 S1 -5.83(16)
C15 N2 C13 N1 -173.23(11)
C16 N2 C13 N1 6.54(17)
C15 N2 C13 S1 6.76(13)
C16 N2 C13 S1 -173.47(8)
C14 S1 C13 N1 173.49(12)
C14 S1 C13 N2 -6.49(9)
C13 S1 C14 C15 4.84(10)
C13 N2 C15 O1 176.88(12)
C16 N2 C15 O1 -2.89(18)
C13 N2 C15 C14 -3.02(15)
C16 N2 C15 C14 177.21(11)
S1 C14 C15 O1 178.04(11)
S1 C14 C15 N2 -2.07(14)
C15 N2 C16 C17 -83.38(13)
C13 N2 C16 C17 96.86(12)
N2 C16 C17 C18 101.26(12)
N2 C16 C17 C22 -77.43(13)
C22 C17 C18 C19 -0.68(17)
C16 C17 C18 C19 -179.39(10)
C17 C18 C19 C20 -0.22(18)
C18 C19 C20 C21 1.14(18)
C19 C20 C21 C22 -1.14(18)
C20 C21 C22 C17 0.22(18)
C18 C17 C22 C21 0.68(17)
C16 C17 C22 C21 179.37(10)
